data_7218571
loop_
_publ_author_name
'Pan, Jie'
'Jiang, Fei-Long'
'Wu, Ming-Yan'
'Chen, Lian'
'Qian, Jin-Jie'
'Su, Kong-Zhao'
'Wan, Xiu-Yan'
'Hong, Mao-Chun'

_publ_section_title
;
 Five novel Zn(ii)/Cd(ii) coordination polymers based on
 bis(pyrazinyl)-triazole and varied polycarboxylates: syntheses,
 topologies and photoluminescence
;
_journal_issue 48
_journal_name_full CrystEngComm
_journal_page_first 11078
_journal_paper_doi 10.1039/C4CE01959H
_journal_volume 16
_journal_year 2014
_chemical_formula_sum 'C22 H9 N7 O19 Zn2'
_chemical_formula_weight 806.10
_chemical_name_systematic
; 
 ? 
;
_space_group_IT_number 2
_symmetry_cell_setting triclinic
_symmetry_space_group_name_Hall '-P 1'
_symmetry_space_group_name_H-M 'P -1'
_atom_sites_solution_hydrogens geom
_atom_sites_solution_primary direct
_atom_sites_solution_secondary difmap
_audit_creation_method SHELXL-97
_cell_angle_alpha 82.691(8)
_cell_angle_beta 88.688(11)
_cell_angle_gamma 72.313(8)
_cell_formula_units_Z 2
_cell_length_a 9.852(3)
_cell_length_b 10.626(3)
_cell_length_c 14.145(5)
_cell_measurement_reflns_used 4821
_cell_measurement_temperature 293(2)
_cell_measurement_theta_max 27.4701
_cell_measurement_theta_min 2.0278
_cell_volume 1399.1(8)
_computing_cell_refinement CrystalClear
_computing_data_collection 'CrystalClear (Rigaku, 2000)'
_computing_data_reduction CrystalClear
_computing_structure_refinement 'SHELXL-97 (Sheldrick, 1997)'
_computing_structure_solution 'SHELXS-97 (Sheldrick, 1990)'
_diffrn_ambient_temperature 293(2)
_diffrn_measured_fraction_theta_full 0.983
_diffrn_measured_fraction_theta_max 0.983
_diffrn_measurement_device_type Mercury
_diffrn_measurement_method CCD_Profile_fitting
_diffrn_radiation_monochromator graphite
_diffrn_radiation_source 'fine-focus sealed tube'
_diffrn_radiation_type MoK\a
_diffrn_radiation_wavelength 0.71073
_diffrn_reflns_av_R_equivalents 0.0261
_diffrn_reflns_av_sigmaI/netI 0.0330
_diffrn_reflns_limit_h_max 11
_diffrn_reflns_limit_h_min -11
_diffrn_reflns_limit_k_max 12
_diffrn_reflns_limit_k_min -12
_diffrn_reflns_limit_l_max 16
_diffrn_reflns_limit_l_min -16
_diffrn_reflns_number 12731
_diffrn_reflns_theta_full 25.00
_diffrn_reflns_theta_max 25.00
_diffrn_reflns_theta_min 2.03
_exptl_absorpt_coefficient_mu 1.820
_exptl_absorpt_correction_T_max 0.7123
_exptl_absorpt_correction_T_min 0.6112
_exptl_absorpt_correction_type multi-scan
_exptl_absorpt_process_details 'CrystalClear (Rigaku Inc., 2007)'
_exptl_crystal_colour yellow
_exptl_crystal_density_diffrn 1.913
_exptl_crystal_density_method 'not measured'
_exptl_crystal_description block
_exptl_crystal_F_000 804
_exptl_crystal_size_max 0.30
_exptl_crystal_size_mid 0.25
_exptl_crystal_size_min 0.20
_refine_diff_density_max 0.590
_refine_diff_density_min -0.762
_refine_diff_density_rms 0.095
_refine_ls_extinction_method none
_refine_ls_goodness_of_fit_ref 1.072
_refine_ls_hydrogen_treatment mixed
_refine_ls_matrix_type full
_refine_ls_number_parameters 457
_refine_ls_number_reflns 4854
_refine_ls_number_restraints 0
_refine_ls_restrained_S_all 1.072
_refine_ls_R_factor_all 0.0368
_refine_ls_R_factor_gt 0.0344
_refine_ls_shift/su_max 0.001
_refine_ls_shift/su_mean 0.000
_refine_ls_structure_factor_coef Fsqd
_refine_ls_weighting_details 'calc w=1/[\s^2^(Fo^2^)+(0.0669P)^2^+1.1374P] where P=(Fo^2^+2Fc^2^)/3'
_refine_ls_weighting_scheme calc
_refine_ls_wR_factor_gt 0.1002
_refine_ls_wR_factor_ref 0.1063
_reflns_number_gt 4512
_reflns_number_total 4854
_reflns_threshold_expression >2sigma(I)
_cod_data_source_file c4ce01959h2.cif
_cod_data_source_block 5
_cod_depositor_comments
;
The following automatic conversions were performed:

'_exptl_absorpt_correction_type' value 'Multi-scan' changed to
'multi-scan' according to
/usr/data/users/saulius/crontab/automatic-downloads/rss-feeds/RSC/lib/dictionaries/cif_core.dic
dictionary named 'cif_core.dic' version 2.4.2 from 2011-04-26.

Automatic conversion script
Id: cif_fix_values 2827 2014-09-09 07:05:25Z andrius 

 Adding full bibliography for 7218567--7218571.cif.
;
_cod_original_cell_volume 1399.2(8)
_cod_original_sg_symbol_H-M P-1
_cod_database_code 7218571

loop_
_symmetry_equiv_pos_as_xyz
'x, y, z'
'-x, -y, -z'

loop_
_atom_site_label
_atom_site_type_symbol
_atom_site_fract_x
_atom_site_fract_y
_atom_site_fract_z
_atom_site_U_iso_or_equiv
_atom_site_adp_type
_atom_site_occupancy
_atom_site_symmetry_multiplicity
_atom_site_calc_flag
_atom_site_refinement_flags
Zn1 Zn 0.36014(3) 0.78309(3) 0.10251(2) 0.01907(12) Uani 1 1 d .
Zn2 Zn 0.66458(3) 0.73653(4) 0.50363(2) 0.02353(13) Uani 1 1 d .
O13 O 0.3386(2) 0.6010(2) 0.16248(16) 0.0303(5) Uani 1 1 d .
O18 O 0.7061(2) 0.9390(2) 0.42650(16) 0.0295(5) Uani 1 1 d .
O14 O 0.3673(2) 0.9695(2) 0.04019(16) 0.0287(5) Uani 1 1 d .
O17 O 0.6297(3) 0.5601(2) 0.56364(19) 0.0423(6) Uani 1 1 d .
O1 O 0.2406(2) 0.77273(19) -0.01459(13) 0.0212(4) Uani 1 1 d .
O8 O -0.1690(2) 0.6971(2) -0.40681(14) 0.0252(5) Uani 1 1 d .
O2 O 0.3410(2) 0.5556(2) -0.02301(14) 0.0264(5) Uani 1 1 d .
O9 O -0.3022(2) 0.8723(2) -0.24002(15) 0.0262(5) Uani 1 1 d .
O12 O 0.0281(2) 0.6232(2) 0.03021(15) 0.0277(5) Uani 1 1 d .
O5 O 0.2714(2) 0.7929(2) -0.42767(15) 0.0287(5) Uani 1 1 d .
O10 O -0.2676(2) 0.6586(2) -0.18287(16) 0.0286(5) Uani 1 1 d .
O16 O 0.5438(2) 0.8624(2) 0.59284(16) 0.0324(5) Uani 1 1 d .
O15 O 0.5545(2) 0.7025(2) 0.03752(16) 0.0288(5) Uani 1 1 d .
O4 O 0.4478(2) 0.5517(2) -0.28670(14) 0.0261(5) Uani 1 1 d .
C7 C 0.7069(3) 0.7013(3) 0.29547(19) 0.0182(6) Uani 1 1 d .
O3 O 0.4546(2) 0.7081(2) -0.19656(16) 0.0295(5) Uani 1 1 d .
N7 N 0.9109(3) 0.6337(3) 0.20075(18) 0.0271(6) Uani 1 1 d .
C21 C -0.2244(3) 0.7609(3) -0.21172(19) 0.0177(6) Uani 1 1 d .
N5 N 0.5104(2) 0.7720(3) 0.39927(16) 0.0225(5) Uani 1 1 d .
N2 N 0.1689(2) 0.8772(2) 0.17522(17) 0.0208(5) Uani 1 1 d .
O6 O 0.1868(2) 0.6333(2) -0.46535(15) 0.0311(5) Uani 1 1 d .
C15 C -0.0646(3) 0.7299(2) -0.21425(18) 0.0153(5) Uani 1 1 d .
N4 N 0.3658(2) 0.8178(2) 0.39668(16) 0.0221(5) Uani 1 1 d .
N3 N 0.4422(2) 0.7905(2) 0.24801(16) 0.0182(5) Uani 1 1 d .
C14 C -0.0031(3) 0.7315(2) -0.30398(18) 0.0164(6) Uani 1 1 d .
C4 C 0.1822(3) 0.8724(3) 0.26971(19) 0.0188(6) Uani 1 1 d .
C11 C 0.1676(3) 0.6827(2) -0.14001(18) 0.0150(5) Uani 1 1 d .
C22 C -0.0490(3) 0.7078(3) -0.03681(19) 0.0185(6) Uani 1 1 d .
C10 C 0.7697(3) 0.6855(3) 0.2078(2) 0.0255(6) Uani 1 1 d .
H10 H 0.7130 0.7113 0.1528 0.031 Uiso 1 1 calc R
C17 C 0.2581(3) 0.6672(3) -0.05189(18) 0.0170(5) Uani 1 1 d .
C3 C 0.0620(3) 0.9052(3) 0.3262(2) 0.0271(7) Uani 1 1 d .
H3 H 0.0734 0.8994 0.3918 0.032 Uiso 1 1 calc R
N1 N -0.0686(3) 0.9447(3) 0.2884(2) 0.0329(6) Uani 1 1 d .
N6 N 0.7865(2) 0.6669(2) 0.37602(16) 0.0191(5) Uani 1 1 d .
C13 C 0.1441(3) 0.7037(3) -0.31110(18) 0.0165(5) Uani 1 1 d .
C5 C 0.3293(3) 0.8271(3) 0.30631(19) 0.0172(5) Uani 1 1 d .
C6 C 0.5529(3) 0.7558(3) 0.31058(19) 0.0180(5) Uani 1 1 d .
C9 C 0.9888(3) 0.5973(3) 0.2802(2) 0.0260(6) Uani 1 1 d .
H9 H 1.0869 0.5588 0.2768 0.031 Uiso 1 1 calc R
C19 C 0.2049(3) 0.7045(3) -0.40957(19) 0.0186(6) Uani 1 1 d .
C12 C 0.2302(3) 0.6793(3) -0.22960(18) 0.0155(5) Uani 1 1 d .
O11 O -0.1671(2) 0.7818(2) -0.02480(16) 0.0377(6) Uani 1 1 d .
C16 C 0.0198(3) 0.7052(2) -0.13208(18) 0.0157(5) Uani 1 1 d .
C18 C 0.3907(3) 0.6453(3) -0.23869(19) 0.0187(6) Uani 1 1 d .
C1 C 0.0382(3) 0.9181(3) 0.1374(2) 0.0278(7) Uani 1 1 d .
H1 H 0.0261 0.9228 0.0719 0.033 Uiso 1 1 calc R
C8 C 0.9272(3) 0.6155(3) 0.3682(2) 0.0240(6) Uani 1 1 d .
H8 H 0.9846 0.5915 0.4229 0.029 Uiso 1 1 calc R
C2 C -0.0792(3) 0.9534(3) 0.1939(2) 0.0347(8) Uani 1 1 d .
H2 H -0.1692 0.9844 0.1652 0.042 Uiso 1 1 calc R
O7 O -0.0901(3) 0.8734(2) -0.44414(17) 0.0390(6) Uani 1 1 d .
C20 C -0.0944(3) 0.7711(3) -0.39338(19) 0.0199(6) Uani 1 1 d .
O19 O 0.4146(3) 0.9600(3) -0.14910(19) 0.0443(6) Uani 1 1 d .
H4 H -0.016(5) 0.634(4) 0.085(3) 0.053 Uiso 1 1 d .
H5 H 0.294(3) 0.799(3) -0.496(2) 0.053 Uiso 1 1 d .
H6 H -0.3557 0.6763 -0.1854 0.053 Uiso 1 1 d R

loop_
_atom_site_aniso_label
_atom_site_aniso_U_11
_atom_site_aniso_U_22
_atom_site_aniso_U_33
_atom_site_aniso_U_23
_atom_site_aniso_U_13
_atom_site_aniso_U_12
Zn1 0.0188(2) 0.02145(19) 0.01663(19) -0.00375(13) -0.00161(13) -0.00498(13)
Zn2 0.0162(2) 0.0386(2) 0.01588(19) -0.00786(14) -0.00231(13) -0.00651(15)
O13 0.0388(13) 0.0214(11) 0.0294(12) 0.0008(8) -0.0119(10) -0.0081(9)
O18 0.0217(11) 0.0278(11) 0.0393(13) -0.0082(9) 0.0001(9) -0.0063(9)
O14 0.0292(11) 0.0205(10) 0.0362(12) -0.0019(9) 0.0019(9) -0.0082(8)
O17 0.0510(15) 0.0354(13) 0.0455(15) -0.0138(11) 0.0232(12) -0.0186(11)
O1 0.0232(10) 0.0223(10) 0.0177(10) -0.0049(8) -0.0056(8) -0.0049(8)
O8 0.0210(10) 0.0328(11) 0.0221(10) -0.0031(8) -0.0083(8) -0.0081(9)
O2 0.0237(10) 0.0239(11) 0.0260(11) -0.0049(8) -0.0081(8) 0.0022(8)
O9 0.0165(10) 0.0254(11) 0.0336(12) -0.0004(9) -0.0016(8) -0.0027(8)
O12 0.0214(10) 0.0399(12) 0.0158(10) 0.0021(8) 0.0034(8) -0.0027(9)
O5 0.0345(12) 0.0422(13) 0.0190(11) -0.0075(9) 0.0082(9) -0.0249(10)
O10 0.0151(10) 0.0283(11) 0.0430(13) 0.0022(9) -0.0007(9) -0.0100(8)
O16 0.0222(11) 0.0430(13) 0.0278(12) -0.0124(9) -0.0038(9) -0.0003(9)
O15 0.0246(11) 0.0306(11) 0.0326(12) -0.0110(9) 0.0059(9) -0.0078(9)
O4 0.0180(10) 0.0320(11) 0.0246(11) -0.0075(8) 0.0033(8) -0.0008(8)
C7 0.0187(14) 0.0195(13) 0.0175(13) -0.0035(10) -0.0003(11) -0.0068(11)
O3 0.0162(10) 0.0378(12) 0.0389(13) -0.0125(10) 0.0008(9) -0.0116(9)
N7 0.0208(12) 0.0361(14) 0.0220(13) -0.0034(10) 0.0052(10) -0.0054(10)
C21 0.0140(13) 0.0255(14) 0.0146(13) -0.0049(10) 0.0010(10) -0.0064(11)
N5 0.0152(12) 0.0394(14) 0.0146(12) -0.0055(10) 0.0012(9) -0.0099(10)
N2 0.0196(12) 0.0218(12) 0.0205(12) -0.0034(9) -0.0011(9) -0.0051(9)
O6 0.0395(13) 0.0376(12) 0.0230(11) -0.0140(9) 0.0090(9) -0.0186(10)
C15 0.0116(12) 0.0176(13) 0.0170(13) -0.0025(10) -0.0001(10) -0.0045(10)
N4 0.0141(11) 0.0370(14) 0.0165(12) -0.0051(10) 0.0019(9) -0.0090(10)
N3 0.0180(12) 0.0236(12) 0.0139(11) -0.0049(9) -0.0003(9) -0.0064(9)
C14 0.0135(13) 0.0192(13) 0.0165(14) -0.0021(10) -0.0009(11) -0.0048(10)
C4 0.0190(14) 0.0194(13) 0.0192(14) -0.0043(10) -0.0013(11) -0.0066(11)
C11 0.0134(12) 0.0159(12) 0.0155(13) -0.0028(9) -0.0005(10) -0.0038(10)
C22 0.0155(13) 0.0227(14) 0.0179(14) -0.0031(10) 0.0003(10) -0.0065(11)
C10 0.0200(15) 0.0369(17) 0.0184(14) -0.0035(12) 0.0009(11) -0.0069(12)
C17 0.0129(12) 0.0236(14) 0.0143(13) -0.0022(10) -0.0001(10) -0.0053(10)
C3 0.0210(15) 0.0360(17) 0.0242(15) -0.0093(12) 0.0028(12) -0.0065(12)
N1 0.0193(13) 0.0431(16) 0.0337(15) -0.0110(12) 0.0008(11) -0.0032(11)
N6 0.0174(12) 0.0229(12) 0.0178(12) -0.0032(9) 0.0003(9) -0.0072(9)
C13 0.0163(13) 0.0186(13) 0.0151(13) -0.0027(10) 0.0000(10) -0.0058(10)
C5 0.0156(13) 0.0223(13) 0.0159(13) -0.0047(10) 0.0013(10) -0.0080(10)
C6 0.0163(13) 0.0247(14) 0.0151(13) -0.0049(10) 0.0004(10) -0.0086(10)
C9 0.0168(14) 0.0298(16) 0.0278(16) -0.0017(12) 0.0022(12) -0.0029(12)
C19 0.0136(13) 0.0235(14) 0.0167(13) -0.0022(11) -0.0015(10) -0.0028(11)
C12 0.0129(12) 0.0174(13) 0.0169(13) -0.0042(10) -0.0005(10) -0.0049(10)
O11 0.0262(12) 0.0462(14) 0.0254(12) -0.0008(10) 0.0087(9) 0.0097(10)
C16 0.0148(13) 0.0162(12) 0.0158(13) -0.0033(10) 0.0003(10) -0.0037(10)
C18 0.0142(13) 0.0244(14) 0.0157(13) 0.0008(10) 0.0007(10) -0.0049(11)
C1 0.0246(15) 0.0323(16) 0.0223(15) -0.0021(12) -0.0065(12) -0.0022(12)
C8 0.0195(14) 0.0289(15) 0.0207(15) -0.0018(11) -0.0026(11) -0.0033(11)
C2 0.0186(15) 0.0438(19) 0.0366(19) -0.0049(14) -0.0072(13) -0.0014(13)
O7 0.0420(14) 0.0438(14) 0.0324(13) 0.0143(10) -0.0159(10) -0.0212(11)
C20 0.0137(13) 0.0276(15) 0.0166(13) -0.0043(11) 0.0001(10) -0.0031(11)
O19 0.0289(13) 0.0558(16) 0.0536(16) -0.0214(13) 0.0106(11) -0.0158(11)

loop_
_atom_type_symbol
_atom_type_description
_atom_type_scat_dispersion_real
_atom_type_scat_dispersion_imag
_atom_type_scat_source
C C 0.0033 0.0016 'International Tables Vol C Tables 4.2.6.8 and 6.1.1.4'
H H 0.0000 0.0000 'International Tables Vol C Tables 4.2.6.8 and 6.1.1.4'
N N 0.0061 0.0033 'International Tables Vol C Tables 4.2.6.8 and 6.1.1.4'
O O 0.0106 0.0060 'International Tables Vol C Tables 4.2.6.8 and 6.1.1.4'
Zn Zn 0.2839 1.4301 'International Tables Vol C Tables 4.2.6.8 and 6.1.1.4'

loop_
_geom_angle_atom_site_label_1
_geom_angle_atom_site_label_2
_geom_angle_atom_site_label_3
_geom_angle
_geom_angle_site_symmetry_1
_geom_angle_site_symmetry_3
O13 Zn1 O14 176.20(8) . .
O13 Zn1 O1 88.17(8) . .
O14 Zn1 O1 89.16(9) . .
O13 Zn1 O15 95.60(9) . .
O14 Zn1 O15 87.26(9) . .
O1 Zn1 O15 93.30(8) . .
O13 Zn1 N2 87.53(9) . .
O14 Zn1 N2 89.80(9) . .
O1 Zn1 N2 90.90(9) . .
O15 Zn1 N2 174.84(9) . .
O13 Zn1 N3 84.48(9) . .
O14 Zn1 N3 97.57(9) . .
O1 Zn1 N3 166.21(8) . .
O15 Zn1 N3 99.01(9) . .
N2 Zn1 N3 77.16(9) . .
O8 Zn2 O16 89.09(9) 1_656 .
O8 Zn2 N5 173.38(9) 1_656 .
O16 Zn2 N5 96.79(9) . .
O8 Zn2 O17 88.86(10) 1_656 .
O16 Zn2 O17 99.16(10) . .
N5 Zn2 O17 93.18(11) . .
O8 Zn2 N6 97.54(9) 1_656 .
O16 Zn2 N6 160.14(9) . .
N5 Zn2 N6 75.91(9) . .
O17 Zn2 N6 99.67(9) . .
O8 Zn2 O18 92.56(8) 1_656 .
O16 Zn2 O18 83.05(9) . .
N5 Zn2 O18 85.17(9) . .
O17 Zn2 O18 177.40(9) . .
N6 Zn2 O18 77.99(8) . .
C17 O1 Zn1 123.15(17) . .
C20 O8 Zn2 128.10(18) . 1_454
C22 O12 H4 109(3) . .
C19 O5 H5 108.0(19) . .
C21 O10 H6 112.8 . .
N6 C7 C10 120.7(3) . .
N6 C7 C6 114.3(2) . .
C10 C7 C6 125.0(2) . .
C9 N7 C10 118.2(3) . .
O9 C21 O10 125.0(3) . .
O9 C21 C15 120.8(3) . .
O10 C21 C15 114.2(2) . .
C6 N5 N4 107.2(2) . .
C6 N5 Zn2 117.88(19) . .
N4 N5 Zn2 134.78(18) . .
C1 N2 C4 117.9(2) . .
C1 N2 Zn1 125.3(2) . .
C4 N2 Zn1 115.80(18) . .
C14 C15 C16 120.4(2) . .
C14 C15 C21 116.8(2) . .
C16 C15 C21 122.8(2) . .
C5 N4 N5 105.3(2) . .
C6 N3 C5 101.6(2) . .
C6 N3 Zn1 148.51(18) . .
C5 N3 Zn1 108.55(17) . .
C15 C14 C13 119.6(2) . .
C15 C14 C20 120.9(2) . .
C13 C14 C20 119.5(2) . .
N2 C4 C3 120.5(3) . .
N2 C4 C5 114.9(2) . .
C3 C4 C5 124.6(3) . .
C12 C11 C16 120.1(2) . .
C12 C11 C17 119.9(2) . .
C16 C11 C17 120.0(2) . .
O11 C22 O12 123.9(3) . .
O11 C22 C16 122.2(2) . .
O12 C22 C16 113.9(2) . .
N7 C10 C7 121.0(3) . .
N7 C10 H10 119.5 . .
C7 C10 H10 119.5 . .
O2 C17 O1 126.2(2) . .
O2 C17 C11 118.9(2) . .
O1 C17 C11 114.9(2) . .
N1 C3 C4 121.5(3) . .
N1 C3 H3 119.3 . .
C4 C3 H3 119.3 . .
C3 N1 C2 116.9(3) . .
C8 N6 C7 117.8(2) . .
C8 N6 Zn2 128.12(18) . .
C7 N6 Zn2 113.22(17) . .
C14 C13 C12 120.8(2) . .
C14 C13 C19 117.3(2) . .
C12 C13 C19 121.8(2) . .
N4 C5 N3 113.6(2) . .
N4 C5 C4 124.5(2) . .
N3 C5 C4 121.8(2) . .
N5 C6 N3 112.1(2) . .
N5 C6 C7 117.5(2) . .
N3 C6 C7 130.4(2) . .
N7 C9 C8 121.2(3) . .
N7 C9 H9 119.4 . .
C8 C9 H9 119.4 . .
O6 C19 O5 125.3(3) . .
O6 C19 C13 122.4(3) . .
O5 C19 C13 112.2(2) . .
C13 C12 C11 119.4(2) . .
C13 C12 C18 120.0(2) . .
C11 C12 C18 120.6(2) . .
C15 C16 C11 119.7(2) . .
C15 C16 C22 119.4(2) . .
C11 C16 C22 120.9(2) . .
O3 C18 O4 126.0(2) . .
O3 C18 C12 118.6(2) . .
O4 C18 C12 115.4(2) . .
N2 C1 C2 120.8(3) . .
N2 C1 H1 119.6 . .
C2 C1 H1 119.6 . .
N6 C8 C9 121.0(3) . .
N6 C8 H8 119.5 . .
C9 C8 H8 119.5 . .
N1 C2 C1 122.3(3) . .
N1 C2 H2 118.9 . .
C1 C2 H2 118.9 . .
O7 C20 O8 127.3(3) . .
O7 C20 C14 116.7(3) . .
O8 C20 C14 116.0(2) . .

loop_
_geom_bond_atom_site_label_1
_geom_bond_atom_site_label_2
_geom_bond_distance
_geom_bond_site_symmetry_2
Zn1 O13 2.082(2) .
Zn1 O14 2.084(2) .
Zn1 O1 2.087(2) .
Zn1 O15 2.090(2) .
Zn1 N2 2.153(2) .
Zn1 N3 2.247(2) .
Zn2 O8 2.003(2) 1_656
Zn2 O16 2.047(2) .
Zn2 N5 2.059(2) .
Zn2 O17 2.080(3) .
Zn2 N6 2.224(2) .
Zn2 O18 2.429(2) .
O1 C17 1.263(3) .
O8 C20 1.262(4) .
O8 Zn2 2.003(2) 1_454
O2 C17 1.243(3) .
O9 C21 1.221(3) .
O12 C22 1.298(3) .
O12 H4 0.88(5) .
O5 C19 1.298(4) .
O5 H5 0.98(3) .
O10 C21 1.300(4) .
O10 H6 0.8306 .
O4 C18 1.257(3) .
C7 N6 1.344(4) .
C7 C10 1.380(4) .
C7 C6 1.471(4) .
O3 C18 1.253(4) .
N7 C9 1.324(4) .
N7 C10 1.338(4) .
C21 C15 1.508(4) .
N5 C6 1.329(4) .
N5 N4 1.358(3) .
N2 C1 1.328(4) .
N2 C4 1.339(4) .
O6 C19 1.211(4) .
C15 C14 1.394(4) .
C15 C16 1.395(4) .
N4 C5 1.319(4) .
N3 C6 1.352(3) .
N3 C5 1.358(3) .
C14 C13 1.393(4) .
C14 C20 1.507(4) .
C4 C3 1.393(4) .
C4 C5 1.466(4) .
C11 C12 1.397(4) .
C11 C16 1.406(4) .
C11 C17 1.512(4) .
C22 O11 1.212(3) .
C22 C16 1.494(4) .
C10 H10 0.9300 .
C3 N1 1.328(4) .
C3 H3 0.9300 .
N1 C2 1.332(4) .
N6 C8 1.334(4) .
C13 C12 1.397(4) .
C13 C19 1.504(4) .
C9 C8 1.382(4) .
C9 H9 0.9300 .
C12 C18 1.517(4) .
C1 C2 1.374(5) .
C1 H1 0.9300 .
C8 H8 0.9300 .
C2 H2 0.9300 .
O7 C20 1.235(4) .
